data_7152869
loop_
_publ_author_name
'Yeh, Ming-Chang P'
'Liang, Chia-Jung'
'Liu, Cheng-Yuan'
'Shih, Ya-Fon'
'Lee, I-Chen'
'Liu, Hsiang-Fang'
'Wang, Jeng-Long'

_publ_section_title
;
 Diastereoselective synthesis of vicinal cis-dihydroxyheterospirocycles by
 one-pot epoxidation/spirocyclization of C(3)-functionalized
 cyclohex-2-en-1-ols.
;
_journal_issue 20
_journal_name_full 'Organic &amp; biomolecular chemistry'
_journal_page_first 3393
_journal_page_last 3399
_journal_paper_doi 10.1039/c3ob27352k
_journal_volume 11
_journal_year 2013
_chemical_formula_moiety 'C16 H22 O5 S'
_chemical_formula_sum 'C16 H22 O5 S'
_chemical_formula_weight 326.40
_chemical_name_systematic
;
?
;
_space_group_IT_number 14
_symmetry_cell_setting monoclinic
_symmetry_space_group_name_Hall '-P 2yn'
_symmetry_space_group_name_H-M 'P 1 21/n 1'
_atom_sites_solution_hydrogens geom
_atom_sites_solution_primary direct
_atom_sites_solution_secondary difmap
_audit_creation_method SHELXL-97
_cell_angle_alpha 90.00
_cell_angle_beta 100.6710(10)
_cell_angle_gamma 90.00
_cell_formula_units_Z 4
_cell_length_a 5.9020(2)
_cell_length_b 34.8990(12)
_cell_length_c 7.9480(2)
_cell_measurement_reflns_used 7792
_cell_measurement_temperature 293(2)
_cell_measurement_theta_max 25.028
_cell_measurement_theta_min 2.037
_cell_volume 1608.77(9)
_computing_cell_refinement 'HKL Scalepack (Otwinowski & Minor 1997)'
_computing_data_collection 'Collect (Nonius BV, 1997-2000)'
_computing_data_reduction 'HKL Denzo and Scalepack'
_computing_molecular_graphics 'Ortep-3 for Windows (Farrugia, 1997)'
_computing_publication_material 'WinGX publication routines (Farrugia, 1999)'
_computing_structure_refinement 'SHELXL-97 (Sheldrick, 1997)'
_computing_structure_solution 'SHELXS-86 (Sheldrick, 1986)'
_diffrn_ambient_temperature 293(2)
_diffrn_detector_area_resol_mean 9
_diffrn_measured_fraction_theta_full 0.829
_diffrn_measured_fraction_theta_max 0.829
_diffrn_measurement_device_type KappaCCD
_diffrn_measurement_method 'CCD rotation images, thick slices'
_diffrn_radiation_monochromator graphite
_diffrn_radiation_source 'fine-focus sealed tube'
_diffrn_radiation_type MoK\a
_diffrn_radiation_wavelength 0.71073
_diffrn_reflns_av_R_equivalents 0.0608
_diffrn_reflns_av_sigmaI/netI 0.0537
_diffrn_reflns_limit_h_max 2
_diffrn_reflns_limit_h_min -7
_diffrn_reflns_limit_k_max 41
_diffrn_reflns_limit_k_min -35
_diffrn_reflns_limit_l_max 9
_diffrn_reflns_limit_l_min -9
_diffrn_reflns_number 3977
_diffrn_reflns_theta_full 25.05
_diffrn_reflns_theta_max 25.05
_diffrn_reflns_theta_min 2.33
_exptl_absorpt_coefficient_mu 0.222
_exptl_absorpt_correction_T_max 1.2634
_exptl_absorpt_correction_T_min 0.7566
_exptl_absorpt_correction_type multi-scan
_exptl_absorpt_process_details
;
?
;
_exptl_crystal_colour colorless
_exptl_crystal_density_diffrn 1.348
_exptl_crystal_density_method 'not measured'
_exptl_crystal_description prism
_exptl_crystal_F_000 696
_exptl_crystal_size_max 0.46
_exptl_crystal_size_mid 0.35
_exptl_crystal_size_min 0.2
_refine_diff_density_max 0.407
_refine_diff_density_min -0.534
_refine_diff_density_rms 0.112
_refine_ls_extinction_method none
_refine_ls_goodness_of_fit_ref 1.052
_refine_ls_hydrogen_treatment fixed
_refine_ls_matrix_type full
_refine_ls_number_parameters 199
_refine_ls_number_reflns 2363
_refine_ls_number_restraints 0
_refine_ls_restrained_S_all 1.052
_refine_ls_R_factor_all 0.0812
_refine_ls_R_factor_gt 0.0624
_refine_ls_shift/su_max 0.000
_refine_ls_shift/su_mean 0.000
_refine_ls_structure_factor_coef Fsqd
_refine_ls_weighting_details 'calc w=1/[\s^2^(Fo^2^)+(0.1300P)^2^+0.4960P] where P=(Fo^2^+2Fc^2^)/3'
_refine_ls_weighting_scheme calc
_refine_ls_wR_factor_gt 0.1767
_refine_ls_wR_factor_ref 0.1960
_reflns_number_gt 1869
_reflns_number_total 2363
_reflns_threshold_expression >2sigma(I)
_cod_data_source_file c3ob27352k.txt
_cod_data_source_block 10236
_cod_original_sg_symbol_H-M 'P 21/n'
_cod_database_code 7152869

loop_
_symmetry_equiv_pos_as_xyz
'x, y, z'
'-x+1/2, y+1/2, -z+1/2'
'-x, -y, -z'
'x-1/2, -y-1/2, z-1/2'

loop_
_atom_site_label
_atom_site_type_symbol
_atom_site_fract_x
_atom_site_fract_y
_atom_site_fract_z
_atom_site_U_iso_or_equiv
_atom_site_adp_type
_atom_site_occupancy
_atom_site_symmetry_multiplicity
_atom_site_calc_flag
_atom_site_refinement_flags
C1 C 0.4185(6) 0.07178(10) 0.3892(4) 0.0426(8) Uani 1 1 d .
C2 C 0.6304(6) 0.05467(11) 0.3983(5) 0.0533(9) Uani 1 1 d .
H2 H 0.7027 0.0545 0.3038 0.064 Uiso 1 1 calc R
C3 C 0.7343(7) 0.03771(12) 0.5514(5) 0.0607(10) Uani 1 1 d .
H3 H 0.8764 0.0257 0.5580 0.073 Uiso 1 1 calc R
C4 C 0.6317(7) 0.03822(11) 0.6937(5) 0.0576(10) Uani 1 1 d .
C5 C 0.7536(9) 0.02150(15) 0.8617(6) 0.0862(15) Uani 1 1 d .
H5A H 0.8997 0.0112 0.8478 0.129 Uiso 1 1 calc R
H5B H 0.6608 0.0015 0.8967 0.129 Uiso 1 1 calc R
H5C H 0.7775 0.0412 0.9474 0.129 Uiso 1 1 calc R
C6 C 0.4194(7) 0.05514(11) 0.6800(4) 0.0587(10) Uani 1 1 d .
H6 H 0.3474 0.0554 0.7746 0.070 Uiso 1 1 calc R
C7 C 0.3107(6) 0.07173(11) 0.5307(4) 0.0512(9) Uani 1 1 d .
H7 H 0.1661 0.0829 0.5239 0.061 Uiso 1 1 calc R
C8 C 0.5373(5) 0.15627(10) 0.3264(4) 0.0367(7) Uani 1 1 d .
H8 H 0.6566 0.1371 0.3199 0.044 Uiso 1 1 calc R
C9 C 0.5653(6) 0.18981(11) 0.2131(4) 0.0460(8) Uani 1 1 d .
H9A H 0.4402 0.2079 0.2127 0.055 Uiso 1 1 calc R
H9B H 0.5606 0.1811 0.0967 0.055 Uiso 1 1 calc R
C10 C 0.7952(6) 0.20922(11) 0.2803(4) 0.0493(9) Uani 1 1 d .
H10A H 0.8101 0.2318 0.2121 0.059 Uiso 1 1 calc R
H10B H 0.9200 0.1918 0.2695 0.059 Uiso 1 1 calc R
C11 C 0.8140(6) 0.22080(10) 0.4677(4) 0.0422(8) Uani 1 1 d .
H11A H 0.9658 0.2315 0.5086 0.051 Uiso 1 1 calc R
H11B H 0.7014 0.2407 0.4755 0.051 Uiso 1 1 calc R
C12 C 0.7754(5) 0.18782(9) 0.5826(4) 0.0358(7) Uani 1 1 d .
C13 C 0.5451(5) 0.16790(9) 0.5114(4) 0.0358(7) Uani 1 1 d .
H13 H 0.5290 0.1451 0.5800 0.043 Uiso 1 1 calc R
C14 C 0.7921(6) 0.19836(11) 0.7715(4) 0.0477(9) Uani 1 1 d .
H14A H 0.8630 0.2233 0.7949 0.057 Uiso 1 1 calc R
H14B H 0.6402 0.1989 0.8017 0.057 Uiso 1 1 calc R
C15 C 0.9316(16) 0.1693(2) 0.8659(6) 0.180(5) Uani 1 1 d .
H15A H 1.0590 0.1811 0.9431 0.216 Uiso 1 1 calc R
H15B H 0.8404 0.1550 0.9342 0.216 Uiso 1 1 calc R
C16 C 1.0199(7) 0.14354(13) 0.7521(4) 0.0617(11) Uani 1 1 d .
H16A H 0.9534 0.1182 0.7566 0.074 Uiso 1 1 calc R
H16B H 1.1863 0.1415 0.7840 0.074 Uiso 1 1 calc R
O1 O 0.0469(5) 0.08903(9) 0.1708(4) 0.0747(9) Uani 1 1 d .
O2 O 0.4191(5) 0.09108(9) 0.0753(3) 0.0731(9) Uani 1 1 d .
O3 O 0.3058(4) 0.13952(7) 0.2655(3) 0.0458(6) Uani 1 1 d .
O4 O 0.3670(3) 0.19428(7) 0.5258(3) 0.0485(6) Uani 1 1 d .
H4 H 0.2931 0.1991 0.4303 0.073 Uiso 1 1 calc R
O5 O 0.9562(3) 0.15955(7) 0.5822(2) 0.0398(6) Uani 1 1 d .
S1 S 0.28726(15) 0.09663(3) 0.20571(10) 0.0507(4) Uani 1 1 d .

loop_
_atom_site_aniso_label
_atom_site_aniso_U_11
_atom_site_aniso_U_22
_atom_site_aniso_U_33
_atom_site_aniso_U_23
_atom_site_aniso_U_13
_atom_site_aniso_U_12
C1 0.053(2) 0.0399(19) 0.0327(17) -0.0066(13) 0.0009(14) -0.0025(15)
C2 0.058(2) 0.053(2) 0.051(2) -0.0061(17) 0.0144(16) -0.0022(17)
C3 0.055(2) 0.054(3) 0.067(3) -0.0005(19) -0.0019(19) 0.0070(18)
C4 0.072(2) 0.047(2) 0.047(2) -0.0026(16) -0.0080(18) -0.0059(19)
C5 0.108(4) 0.074(3) 0.062(3) 0.014(2) -0.020(2) -0.003(3)
C6 0.077(3) 0.060(3) 0.0389(19) -0.0005(17) 0.0092(17) -0.001(2)
C7 0.050(2) 0.056(2) 0.0470(19) -0.0032(17) 0.0077(16) 0.0025(17)
C8 0.0332(15) 0.0449(19) 0.0298(14) 0.0003(13) -0.0004(12) -0.0008(13)
C9 0.0507(19) 0.056(2) 0.0302(16) 0.0075(15) 0.0034(13) 0.0005(16)
C10 0.051(2) 0.057(2) 0.0405(18) 0.0099(16) 0.0085(14) -0.0057(17)
C11 0.0388(17) 0.042(2) 0.0442(18) -0.0008(14) 0.0040(14) -0.0032(14)
C12 0.0315(15) 0.0428(19) 0.0321(15) -0.0027(13) 0.0039(11) 0.0038(13)
C13 0.0344(16) 0.0426(19) 0.0306(14) 0.0019(13) 0.0064(12) -0.0004(13)
C14 0.0472(18) 0.058(2) 0.0364(17) -0.0114(16) 0.0041(13) -0.0010(16)
C15 0.285(9) 0.212(8) 0.032(2) 0.000(3) 0.002(4) 0.188(8)
C16 0.071(2) 0.077(3) 0.0352(17) 0.0125(18) 0.0054(16) 0.027(2)
O1 0.0635(17) 0.078(2) 0.0688(18) -0.0006(15) -0.0234(14) -0.0229(15)
O2 0.106(2) 0.079(2) 0.0333(14) -0.0112(13) 0.0126(14) 0.0020(17)
O3 0.0400(12) 0.0491(15) 0.0422(12) -0.0029(10) -0.0083(9) -0.0047(11)
O4 0.0357(12) 0.0611(16) 0.0480(13) -0.0086(11) 0.0061(9) 0.0069(11)
O5 0.0351(11) 0.0535(15) 0.0301(10) 0.0012(9) 0.0045(8) 0.0073(10)
S1 0.0591(6) 0.0531(6) 0.0337(5) -0.0057(4) -0.0074(4) -0.0075(4)

loop_
_atom_type_symbol
_atom_type_description
_atom_type_scat_dispersion_real
_atom_type_scat_dispersion_imag
_atom_type_scat_source
C C 0.0033 0.0016 'International Tables Vol C Tables 4.2.6.8 and 6.1.1.4'
H H 0.0000 0.0000 'International Tables Vol C Tables 4.2.6.8 and 6.1.1.4'
O O 0.0106 0.0060 'International Tables Vol C Tables 4.2.6.8 and 6.1.1.4'
S S 0.1246 0.1234 'International Tables Vol C Tables 4.2.6.8 and 6.1.1.4'

loop_
_geom_angle_atom_site_label_1
_geom_angle_atom_site_label_2
_geom_angle_atom_site_label_3
_geom_angle
C2 C1 C7 120.3(3)
C2 C1 S1 121.1(3)
C7 C1 S1 118.4(3)
C1 C2 C3 118.7(3)
C1 C2 H2 120.7
C3 C2 H2 120.7
C4 C3 C2 121.6(4)
C4 C3 H3 119.2
C2 C3 H3 119.2
C6 C4 C3 118.3(3)
C6 C4 C5 121.0(4)
C3 C4 C5 120.7(4)
C4 C5 H5A 109.5
C4 C5 H5B 109.5
H5A C5 H5B 109.5
C4 C5 H5C 109.5
H5A C5 H5C 109.5
H5B C5 H5C 109.5
C7 C6 C4 121.8(3)
C7 C6 H6 119.1
C4 C6 H6 119.1
C6 C7 C1 119.3(3)
C6 C7 H7 120.3
C1 C7 H7 120.3
O3 C8 C9 107.9(2)
O3 C8 C13 106.4(2)
C9 C8 C13 112.6(3)
O3 C8 H8 109.9
C9 C8 H8 109.9
C13 C8 H8 109.9
C8 C9 C10 109.0(3)
C8 C9 H9A 109.9
C10 C9 H9A 109.9
C8 C9 H9B 109.9
C10 C9 H9B 109.9
H9A C9 H9B 108.3
C9 C10 C11 111.0(3)
C9 C10 H10A 109.4
C11 C10 H10A 109.4
C9 C10 H10B 109.4
C11 C10 H10B 109.4
H10A C10 H10B 108.0
C12 C11 C10 113.3(3)
C12 C11 H11A 108.9
C10 C11 H11A 108.9
C12 C11 H11B 108.9
C10 C11 H11B 108.9
H11A C11 H11B 107.7
O5 C12 C11 108.8(2)
O5 C12 C14 104.5(2)
C11 C12 C14 114.8(3)
O5 C12 C13 106.9(3)
C11 C12 C13 110.1(2)
C14 C12 C13 111.2(2)
O4 C13 C8 111.2(2)
O4 C13 C12 107.1(2)
C8 C13 C12 110.1(2)
O4 C13 H13 109.4
C8 C13 H13 109.4
C12 C13 H13 109.4
C15 C14 C12 105.7(3)
C15 C14 H14A 110.6
C12 C14 H14A 110.6
C15 C14 H14B 110.6
C12 C14 H14B 110.6
H14A C14 H14B 108.7
C16 C15 C14 110.7(4)
C16 C15 H15A 109.5
C14 C15 H15A 109.5
C16 C15 H15B 109.5
C14 C15 H15B 109.5
H15A C15 H15B 108.1
C15 C16 O5 106.5(3)
C15 C16 H16A 110.4
O5 C16 H16A 110.4
C15 C16 H16B 110.4
O5 C16 H16B 110.4
H16A C16 H16B 108.6
C8 O3 S1 118.91(19)
C13 O4 H4 109.5
C16 O5 C12 108.9(2)
O2 S1 O1 119.68(18)
O2 S1 O3 109.56(16)
O1 S1 O3 104.39(16)
O2 S1 C1 108.83(17)
O1 S1 C1 110.03(17)
O3 S1 C1 103.01(13)

loop_
_geom_bond_atom_site_label_1
_geom_bond_atom_site_label_2
_geom_bond_distance
C1 C2 1.375(5)
C1 C7 1.391(5)
C1 S1 1.750(3)
C2 C3 1.389(5)
C2 H2 0.9300
C3 C4 1.378(6)
C3 H3 0.9300
C4 C6 1.371(6)
C4 C5 1.511(5)
C5 H5A 0.9600
C5 H5B 0.9600
C5 H5C 0.9600
C6 C7 1.368(5)
C6 H6 0.9300
C7 H7 0.9300
C8 O3 1.483(3)
C8 C9 1.505(5)
C8 C13 1.518(4)
C8 H8 0.9800
C9 C10 1.522(5)
C9 H9A 0.9700
C9 H9B 0.9700
C10 C11 1.528(4)
C10 H10A 0.9700
C10 H10B 0.9700
C11 C12 1.512(5)
C11 H11A 0.9700
C11 H11B 0.9700
C12 O5 1.454(3)
C12 C14 1.531(4)
C12 C13 1.538(4)
C13 O4 1.418(4)
C13 H13 0.9800
C14 C15 1.430(6)
C14 H14A 0.9700
C14 H14B 0.9700
C15 C16 1.439(6)
C15 H15A 0.9700
C15 H15B 0.9700
C16 O5 1.445(4)
C16 H16A 0.9700
C16 H16B 0.9700
O1 S1 1.419(3)
O2 S1 1.420(3)
O3 S1 1.568(3)
O4 H4 0.8200
